data_4087481
loop_
_publ_author_name
'Ziemann, Elisabeth A.'
'Baljak, Sladjana'
'Steffens, Stefan'
'Stein, Timo'
'Van Steerteghem, Nick'
'Asselberghs, Inge'
'Clays, Koen'
'Heck, J\"urgen'

_publ_section_title
;
 Stille Cross-Coupling Reaction with Cationic [(\h5-Cp)(\h6-C6H6--xIx)Ru]+
 Complexes as Key for Ethynyl-Bridged Homo- and Heteronuclear Sandwich
 Compounds
;
_journal_issue 9
_journal_name_full Organometallics
_journal_page_first 1692
_journal_paper_doi 10.1021/acs.organomet.5b00160
_journal_volume 34
_journal_year 2015
_chemical_formula_moiety 'C23 H19 Fe Ru 1+, F6 P 1-'
_chemical_formula_sum 'C23 H19 F6 Fe P Ru'
_chemical_formula_weight 597.27
_chemical_name_systematic
;
(Ferrocenylethindiyl-\h^6^-benzene)(\h^5^-cyclopentadienyl)
ruthenium(II) hexafluoridophosphate
;
_space_group_crystal_system orthorhombic
_space_group_IT_number 43
_space_group_name_Hall 'F 2 -2d'
_space_group_name_H-M_alt 'F d d 2'
_atom_sites_solution_hydrogens geom
_atom_sites_solution_primary direct
_atom_sites_solution_secondary difmap
_audit_creation_method SHELXL-2014/7
_cell_angle_alpha 90
_cell_angle_beta 90
_cell_angle_gamma 90
_cell_formula_units_Z 16
_cell_length_a 18.7608(9)
_cell_length_b 48.464(2)
_cell_length_c 9.2144(4)
_cell_measurement_reflns_used 8689
_cell_measurement_temperature 100(2)
_cell_measurement_theta_max 32.5
_cell_measurement_theta_min 2.5
_cell_volume 8377.9(6)
_computing_cell_refinement 'SAINT (Bruker AXS, 2008)'
_computing_data_collection 'SMART (Bruker AXS, 2008)'
_computing_data_reduction 'SAINT (Bruker AXS, 2008)'
_computing_molecular_graphics 'ORTEP-3 (Farrugia, 2012)'
_computing_structure_refinement 'SHELXL-2014/7 (Sheldrick, 2014)'
_computing_structure_solution 'SHELXS-97 (Sheldrick, 1990)'
_diffrn_ambient_temperature 100(2)
_diffrn_measured_fraction_theta_full 1.000
_diffrn_measured_fraction_theta_max 1.000
_diffrn_measurement_device_type 'Bruker Smart APEX CCD area detector'
_diffrn_measurement_method \w-scan
_diffrn_radiation_monochromator mirror
_diffrn_radiation_source 'Incoatec microfocus'
_diffrn_radiation_type MoK\a
_diffrn_radiation_wavelength 0.71073
_diffrn_reflns_av_R_equivalents 0.0508
_diffrn_reflns_av_unetI/netI 0.0279
_diffrn_reflns_Laue_measured_fraction_full 1.000
_diffrn_reflns_Laue_measured_fraction_max 1.000
_diffrn_reflns_limit_h_max 28
_diffrn_reflns_limit_h_min -28
_diffrn_reflns_limit_k_max 73
_diffrn_reflns_limit_k_min -72
_diffrn_reflns_limit_l_max 13
_diffrn_reflns_limit_l_min -13
_diffrn_reflns_number 55277
_diffrn_reflns_point_group_measured_fraction_full 1.000
_diffrn_reflns_point_group_measured_fraction_max 0.999
_diffrn_reflns_theta_full 25.242
_diffrn_reflns_theta_max 32.480
_diffrn_reflns_theta_min 2.328
_exptl_absorpt_coefficient_mu 1.552
_exptl_absorpt_correction_T_max 0.8991
_exptl_absorpt_correction_T_min 0.5109
_exptl_absorpt_correction_type numerical
_exptl_absorpt_process_details 'SADABS (Bruker AXS)'
_exptl_crystal_colour red
_exptl_crystal_density_diffrn 1.894
_exptl_crystal_description plate
_exptl_crystal_F_000 4736
_exptl_crystal_size_max 0.50
_exptl_crystal_size_mid 0.43
_exptl_crystal_size_min 0.07
_refine_diff_density_max 0.999
_refine_diff_density_min -0.593
_refine_diff_density_rms 0.102
_refine_ls_abs_structure_details
;
 Flack x determined using 3362 quotients [(I+)-(I-)]/[(I+)+(I-)]
 (Parsons, Flack and Wagner, Acta Cryst. B69 (2013) 249-259).
;
_refine_ls_abs_structure_Flack 0.014(8)
_refine_ls_extinction_method none
_refine_ls_goodness_of_fit_ref 1.092
_refine_ls_hydrogen_treatment constr
_refine_ls_matrix_type full
_refine_ls_number_parameters 289
_refine_ls_number_reflns 7548
_refine_ls_number_restraints 1
_refine_ls_restrained_S_all 1.092
_refine_ls_R_factor_all 0.0296
_refine_ls_R_factor_gt 0.0289
_refine_ls_shift/su_max 0.002
_refine_ls_shift/su_mean 0.000
_refine_ls_structure_factor_coef Fsqd
_refine_ls_weighting_details 'w=1/[\s^2^(Fo^2^)+(0.0422P)^2^+3.9833P] where P=(Fo^2^+2Fc^2^)/3'
_refine_ls_weighting_scheme calc
_refine_ls_wR_factor_gt 0.0678
_refine_ls_wR_factor_ref 0.0680
_reflns_Friedel_coverage 0.895
_reflns_Friedel_fraction_full 1.000
_reflns_Friedel_fraction_max 0.997
_reflns_number_gt 7364
_reflns_number_total 7548
_reflns_threshold_expression 'I > 2\s(I)'
_cod_data_source_file om5b00160_si_002.cif
_cod_data_source_block CpRuBzFc
_cod_original_cell_volume 8377.9(7)
_cod_database_code 4087481
_shelx_shelxl_version_number 2014/7
_shelx_space_group_comment
;
The symmetry employed for this shelxl refinement is uniquely defined
by the following loop, which should always be used as a source of
symmetry information in preference to the above space-group names.
They are only intended as comments.
;
_shelx_estimated_absorpt_t_min 0.511
_shelx_estimated_absorpt_t_max 0.899

loop_
_space_group_symop_operation_xyz
'x, y, z'
'-x, -y, z'
'x+1/4, -y+1/4, z+1/4'
'-x+1/4, y+1/4, z+1/4'
'x, y+1/2, z+1/2'
'-x, -y+1/2, z+1/2'
'x+1/4, -y+3/4, z+3/4'
'-x+1/4, y+3/4, z+3/4'
'x+1/2, y, z+1/2'
'-x+1/2, -y, z+1/2'
'x+3/4, -y+1/4, z+3/4'
'-x+3/4, y+1/4, z+3/4'
'x+1/2, y+1/2, z'
'-x+1/2, -y+1/2, z'
'x+3/4, -y+3/4, z+1/4'
'-x+3/4, y+3/4, z+1/4'

loop_
_atom_site_label
_atom_site_type_symbol
_atom_site_fract_x
_atom_site_fract_y
_atom_site_fract_z
_atom_site_U_iso_or_equiv
_atom_site_adp_type
_atom_site_occupancy
_atom_site_site_symmetry_order
_atom_site_calc_flag
_atom_site_refinement_flags_posn
_atom_site_refinement_flags_adp
Ru1 Ru 0.82794(2) 0.16756(2) 0.66741(2) 0.01157(5) Uani 1 1 d . .
Fe1 Fe 0.88385(2) 0.26944(2) 0.18574(4) 0.01194(8) Uani 1 1 d . .
C1 C 0.84588(17) 0.23819(7) 0.0563(3) 0.0190(6) Uani 1 1 d . .
H1 H 0.7978 0.2322 0.0496 0.023 Uiso 1 1 calc R U
C2 C 0.89843(18) 0.22788(6) 0.1543(4) 0.0195(6) Uani 1 1 d . .
H2 H 0.8912 0.2138 0.2245 0.023 Uiso 1 1 calc R U
C3 C 0.96355(17) 0.24223(6) 0.1293(3) 0.0177(5) Uani 1 1 d . .
H3 H 1.0072 0.2395 0.1795 0.021 Uiso 1 1 calc R U
C4 C 0.95109(17) 0.26158(6) 0.0146(3) 0.0190(6) Uani 1 1 d . .
H4 H 0.9853 0.2739 -0.0252 0.023 Uiso 1 1 calc R U
C5 C 0.87831(17) 0.25917(7) -0.0298(3) 0.0194(6) Uani 1 1 d . .
H5 H 0.8556 0.2697 -0.1035 0.023 Uiso 1 1 calc R U
C6 C 0.79936(16) 0.28487(6) 0.3010(3) 0.0158(5) Uani 1 1 d . .
H6 H 0.7516 0.2784 0.2979 0.019 Uiso 1 1 calc R U
C7 C 0.82932(16) 0.30586(6) 0.2115(3) 0.0174(6) Uani 1 1 d . .
H7 H 0.8048 0.3158 0.1382 0.021 Uiso 1 1 calc R U
C8 C 0.90270(17) 0.30935(6) 0.2505(3) 0.0170(5) Uani 1 1 d . .
H8 H 0.9351 0.3220 0.2075 0.020 Uiso 1 1 calc R U
C9 C 0.91871(15) 0.29055(6) 0.3650(3) 0.0151(5) Uani 1 1 d . .
H9 H 0.9635 0.2884 0.4119 0.018 Uiso 1 1 calc R U
C10 C 0.85445(15) 0.27533(6) 0.3968(3) 0.0130(5) Uani 1 1 d . .
C11 C 0.84826(15) 0.25341(6) 0.5002(3) 0.0138(5) Uani 1 1 d . .
C12 C 0.84157(15) 0.23500(6) 0.5857(3) 0.0140(5) Uani 1 1 d . .
C13 C 0.83540(13) 0.21365(6) 0.6926(3) 0.0128(5) Uani 1 1 d . .
C14 C 0.89828(15) 0.20116(6) 0.7514(3) 0.0145(5) Uani 1 1 d . .
H14 H 0.9438 0.2069 0.7178 0.017 Uiso 1 1 calc R U
C15 C 0.89323(16) 0.18037(6) 0.8593(3) 0.0168(5) Uani 1 1 d . .
H15 H 0.9353 0.1725 0.8995 0.020 Uiso 1 1 calc R U
C16 C 0.82484(16) 0.17123(6) 0.9073(4) 0.0179(6) Uani 1 1 d . .
H16 H 0.8213 0.1572 0.9792 0.021 Uiso 1 1 calc R U
C17 C 0.76229(17) 0.18302(6) 0.8478(3) 0.0172(5) Uani 1 1 d . .
H17 H 0.7169 0.1769 0.8799 0.021 Uiso 1 1 calc R U
C18 C 0.76690(15) 0.20405(6) 0.7401(3) 0.0144(5) Uani 1 1 d . .
H18 H 0.7247 0.2117 0.6999 0.017 Uiso 1 1 calc R U
C21 C 0.88595(17) 0.13903(7) 0.5244(4) 0.0204(6) Uani 1 1 d . .
H21 H 0.9364 0.1377 0.5203 0.024 Uiso 1 1 calc R U
C22 C 0.84039(17) 0.12361(6) 0.6190(3) 0.0175(5) Uani 1 1 d . .
H22 H 0.8551 0.1103 0.6883 0.021 Uiso 1 1 calc R U
C23 C 0.76874(17) 0.13195(6) 0.5900(4) 0.0192(6) Uani 1 1 d . .
H23 H 0.7273 0.1250 0.6369 0.023 Uiso 1 1 calc R U
C24 C 0.76995(18) 0.15245(7) 0.4786(4) 0.0226(6) Uani 1 1 d . .
H24 H 0.7297 0.1616 0.4388 0.027 Uiso 1 1 calc R U
C25 C 0.84268(19) 0.15667(7) 0.4377(3) 0.0221(6) Uani 1 1 d . .
H25 H 0.8592 0.1691 0.3653 0.027 Uiso 1 1 calc R U
P1 P 0.80246(4) 0.08591(2) 0.02007(9) 0.01738(15) Uani 1 1 d . .
F1 F 0.84259(13) 0.08648(5) 0.1731(3) 0.0338(5) Uani 1 1 d . .
F2 F 0.86749(10) 0.10279(5) -0.0515(2) 0.0283(4) Uani 1 1 d . .
F3 F 0.76375(13) 0.11452(4) 0.0583(3) 0.0327(5) Uani 1 1 d . .
F4 F 0.73771(11) 0.06908(5) 0.0920(3) 0.0305(5) Uani 1 1 d . .
F5 F 0.84192(13) 0.05743(5) -0.0184(3) 0.0322(5) Uani 1 1 d . .
F6 F 0.76271(13) 0.08522(5) -0.1345(3) 0.0348(5) Uani 1 1 d . .

loop_
_atom_site_aniso_label
_atom_site_aniso_U_11
_atom_site_aniso_U_22
_atom_site_aniso_U_33
_atom_site_aniso_U_23
_atom_site_aniso_U_13
_atom_site_aniso_U_12
Ru1 0.01161(9) 0.01023(9) 0.01286(9) 0.00051(7) 0.00043(7) -0.00117(7)
Fe1 0.01419(16) 0.01047(16) 0.01117(18) -0.00051(13) 0.00043(14) 0.00036(13)
C1 0.0200(13) 0.0168(13) 0.0204(14) -0.0074(11) 0.0010(11) 0.0000(11)
C2 0.0275(14) 0.0122(12) 0.0190(14) -0.0010(11) 0.0028(12) 0.0022(10)
C3 0.0185(13) 0.0180(13) 0.0167(12) -0.0003(10) 0.0016(10) 0.0047(10)
C4 0.0216(14) 0.0178(13) 0.0175(13) -0.0019(11) 0.0056(11) 0.0023(11)
C5 0.0257(15) 0.0195(14) 0.0130(12) -0.0029(10) -0.0006(11) 0.0053(12)
C6 0.0167(12) 0.0141(12) 0.0167(13) -0.0006(10) 0.0003(10) 0.0029(10)
C7 0.0230(14) 0.0137(13) 0.0156(12) 0.0008(10) 0.0001(10) 0.0043(10)
C8 0.0235(14) 0.0115(12) 0.0161(13) 0.0000(10) 0.0012(11) -0.0023(10)
C9 0.0172(13) 0.0133(12) 0.0148(12) 0.0010(10) 0.0019(9) -0.0040(9)
C10 0.0141(11) 0.0131(11) 0.0119(12) 0.0003(9) -0.0003(9) 0.0002(9)
C11 0.0126(11) 0.0143(12) 0.0144(12) -0.0014(9) 0.0003(9) -0.0006(9)
C12 0.0126(11) 0.0125(12) 0.0168(12) -0.0017(10) -0.0011(9) 0.0005(9)
C13 0.0123(11) 0.0115(11) 0.0146(14) 0.0004(9) 0.0007(9) -0.0003(8)
C14 0.0131(11) 0.0118(12) 0.0186(13) -0.0013(10) -0.0031(10) -0.0022(9)
C15 0.0193(13) 0.0140(13) 0.0170(13) -0.0005(10) -0.0044(10) -0.0014(10)
C16 0.0265(15) 0.0142(12) 0.0129(13) 0.0020(10) -0.0001(11) -0.0026(10)
C17 0.0222(14) 0.0165(13) 0.0128(12) 0.0003(10) 0.0044(10) -0.0011(11)
C18 0.0141(12) 0.0129(12) 0.0162(12) 0.0000(9) 0.0016(9) 0.0003(9)
C21 0.0213(14) 0.0202(15) 0.0197(14) -0.0032(11) 0.0054(11) -0.0007(11)
C22 0.0209(13) 0.0138(13) 0.0178(13) -0.0022(10) 0.0014(10) 0.0002(10)
C23 0.0201(13) 0.0132(13) 0.0242(15) -0.0041(11) 0.0025(11) -0.0048(10)
C24 0.0251(15) 0.0191(15) 0.0236(15) -0.0045(12) -0.0103(12) -0.0014(12)
C25 0.0332(15) 0.0204(15) 0.0127(13) -0.0014(11) 0.0018(12) -0.0052(12)
P1 0.0145(3) 0.0186(4) 0.0191(4) 0.0036(3) 0.0015(3) -0.0005(3)
F1 0.0372(12) 0.0450(13) 0.0191(9) 0.0048(11) -0.0048(10) -0.0064(9)
F2 0.0171(8) 0.0377(11) 0.0301(11) 0.0101(9) 0.0053(8) -0.0060(8)
F3 0.0313(11) 0.0194(10) 0.0474(14) 0.0050(9) 0.0175(10) 0.0048(8)
F4 0.0235(10) 0.0229(10) 0.0450(13) 0.0079(9) 0.0091(9) -0.0049(8)
F5 0.0315(11) 0.0258(11) 0.0393(13) 0.0000(9) 0.0080(10) 0.0107(9)
F6 0.0303(12) 0.0462(14) 0.0278(11) 0.0055(9) -0.0108(9) -0.0030(10)

loop_
_atom_type_symbol
_atom_type_description
_atom_type_scat_dispersion_real
_atom_type_scat_dispersion_imag
_atom_type_scat_source
C C 0.0033 0.0016 'International Tables Vol C Tables 4.2.6.8 and 6.1.1.4'
H H 0.0000 0.0000 'International Tables Vol C Tables 4.2.6.8 and 6.1.1.4'
F F 0.0171 0.0103 'International Tables Vol C Tables 4.2.6.8 and 6.1.1.4'
P P 0.1023 0.0942 'International Tables Vol C Tables 4.2.6.8 and 6.1.1.4'
Fe Fe 0.3463 0.8444 'International Tables Vol C Tables 4.2.6.8 and 6.1.1.4'
Ru Ru -1.2594 0.8363 'International Tables Vol C Tables 4.2.6.8 and 6.1.1.4'

loop_
_geom_angle_atom_site_label_1
_geom_angle_atom_site_label_2
_geom_angle_atom_site_label_3
_geom_angle
C23 Ru1 C24 38.34(12)
C23 Ru1 C22 38.25(12)
C24 Ru1 C22 64.11(12)
C23 Ru1 C21 63.69(12)
C24 Ru1 C21 63.72(13)
C22 Ru1 C21 38.07(12)
C23 Ru1 C25 63.75(12)
C24 Ru1 C25 38.14(13)
C22 Ru1 C25 63.69(12)
C21 Ru1 C25 37.81(13)
C23 Ru1 C17 103.44(12)
C24 Ru1 C17 115.99(12)
C22 Ru1 C17 123.05(11)
C21 Ru1 C17 160.76(12)
C25 Ru1 C17 151.56(13)
C23 Ru1 C18 118.04(11)
C24 Ru1 C18 104.61(12)
C22 Ru1 C18 153.58(11)
C21 Ru1 C18 160.27(12)
C25 Ru1 C18 123.29(12)
C17 Ru1 C18 37.69(10)
C23 Ru1 C16 112.18(12)
C24 Ru1 C16 144.07(12)
C22 Ru1 C16 106.51(12)
C21 Ru1 C16 131.35(12)
C25 Ru1 C16 169.03(12)
C17 Ru1 C16 37.37(11)
C18 Ru1 C16 67.68(11)
C23 Ru1 C14 174.01(12)
C24 Ru1 C14 144.73(12)
C22 Ru1 C14 135.79(11)
C21 Ru1 C14 111.94(12)
C25 Ru1 C14 115.72(12)
C17 Ru1 C14 79.67(11)
C18 Ru1 C14 67.54(11)
C16 Ru1 C14 67.16(11)
C23 Ru1 C15 139.40(12)
C24 Ru1 C15 175.63(12)
C22 Ru1 C15 111.88(12)
C21 Ru1 C15 112.14(12)
C25 Ru1 C15 139.28(12)
C17 Ru1 C15 67.37(12)
C18 Ru1 C15 79.76(11)
C16 Ru1 C15 37.36(11)
C14 Ru1 C15 36.98(11)
C23 Ru1 C13 148.67(11)
C24 Ru1 C13 116.55(11)
C22 Ru1 C13 168.64(10)
C21 Ru1 C13 130.95(11)
C25 Ru1 C13 109.24(11)
C17 Ru1 C13 67.60(10)
C18 Ru1 C13 37.53(10)
C16 Ru1 C13 79.59(11)
C14 Ru1 C13 37.25(10)
C15 Ru1 C13 66.99(10)
C10 Fe1 C6 41.09(11)
C10 Fe1 C5 160.58(12)
C6 Fe1 C5 123.48(12)
C10 Fe1 C9 41.31(11)
C6 Fe1 C9 69.32(12)
C5 Fe1 C9 156.63(13)
C10 Fe1 C2 107.91(12)
C6 Fe1 C2 122.29(13)
C5 Fe1 C2 68.39(13)
C9 Fe1 C2 124.10(13)
C10 Fe1 C7 68.62(12)
C6 Fe1 C7 40.65(12)
C5 Fe1 C7 107.17(12)
C9 Fe1 C7 68.73(12)
C2 Fe1 C7 157.77(13)
C10 Fe1 C8 68.80(12)
C6 Fe1 C8 68.85(12)
C5 Fe1 C8 121.24(13)
C9 Fe1 C8 40.67(12)
C2 Fe1 C8 160.30(13)
C7 Fe1 C8 40.83(12)
C10 Fe1 C4 157.33(12)
C6 Fe1 C4 160.08(13)
C5 Fe1 C4 40.77(13)
C9 Fe1 C4 121.01(12)
C2 Fe1 C4 68.16(13)
C7 Fe1 C4 123.63(12)
C8 Fe1 C4 106.96(12)
C10 Fe1 C1 124.21(12)
C6 Fe1 C1 107.56(12)
C5 Fe1 C1 40.64(13)
C9 Fe1 C1 161.07(13)
C2 Fe1 C1 40.66(13)
C7 Fe1 C1 121.84(13)
C8 Fe1 C1 157.19(13)
C4 Fe1 C1 68.32(13)
C10 Fe1 C3 121.73(12)
C6 Fe1 C3 157.76(12)
C5 Fe1 C3 68.71(12)
C9 Fe1 C3 106.93(12)
C2 Fe1 C3 40.52(13)
C7 Fe1 C3 160.17(13)
C8 Fe1 C3 123.42(13)
C4 Fe1 C3 40.73(12)
C1 Fe1 C3 68.49(13)
C5 C1 C2 107.9(3)
C5 C1 Fe1 69.48(18)
C2 C1 Fe1 69.59(17)
C5 C1 H1 126.1
C2 C1 H1 126.1
Fe1 C1 H1 126.4
C3 C2 C1 108.6(3)
C3 C2 Fe1 70.01(17)
C1 C2 Fe1 69.75(17)
C3 C2 H2 125.7
C1 C2 H2 125.7
Fe1 C2 H2 126.1
C2 C3 C4 107.4(3)
C2 C3 Fe1 69.47(17)
C4 C3 Fe1 69.44(17)
C2 C3 H3 126.3
C4 C3 H3 126.3
Fe1 C3 H3 126.3
C5 C4 C3 108.3(3)
C5 C4 Fe1 69.42(17)
C3 C4 Fe1 69.83(17)
C5 C4 H4 125.9
C3 C4 H4 125.9
Fe1 C4 H4 126.5
C1 C5 C4 107.9(3)
C1 C5 Fe1 69.88(17)
C4 C5 Fe1 69.81(18)
C1 C5 H5 126.1
C4 C5 H5 126.1
Fe1 C5 H5 125.8
C7 C6 C10 107.6(3)
C7 C6 Fe1 69.83(17)
C10 C6 Fe1 69.17(16)
C7 C6 H6 126.2
C10 C6 H6 126.2
Fe1 C6 H6 126.4
C6 C7 C8 108.5(3)
C6 C7 Fe1 69.52(16)
C8 C7 Fe1 69.62(17)
C6 C7 H7 125.7
C8 C7 H7 125.7
Fe1 C7 H7 126.7
C9 C8 C7 108.2(3)
C9 C8 Fe1 69.50(17)
C7 C8 Fe1 69.55(17)
C9 C8 H8 125.9
C7 C8 H8 125.9
Fe1 C8 H8 126.6
C8 C9 C10 107.5(3)
C8 C9 Fe1 69.83(17)
C10 C9 Fe1 69.04(16)
C8 C9 H9 126.2
C10 C9 H9 126.2
Fe1 C9 H9 126.5
C11 C10 C6 126.1(3)
C11 C10 C9 125.6(3)
C6 C10 C9 108.2(3)
C11 C10 Fe1 123.5(2)
C6 C10 Fe1 69.74(16)
C9 C10 Fe1 69.66(16)
C12 C11 C10 178.6(3)
C11 C12 C13 177.4(3)
C14 C13 C12 119.9(2)
C14 C13 C18 119.0(3)
C12 C13 C18 121.1(2)
C14 C13 Ru1 70.78(16)
C12 C13 Ru1 130.6(2)
C18 C13 Ru1 69.75(16)
C15 C14 C13 120.7(3)
C15 C14 Ru1 71.68(16)
C13 C14 Ru1 71.96(15)
C15 C14 H14 119.7
C13 C14 H14 119.7
Ru1 C14 H14 129.1
C14 C15 C16 119.8(3)
C14 C15 Ru1 71.35(17)
C16 C15 Ru1 70.54(18)
C14 C15 H15 120.1
C16 C15 H15 120.1
Ru1 C15 H15 130.6
C17 C16 C15 120.0(3)
C17 C16 Ru1 70.62(18)
C15 C16 Ru1 72.10(18)
C17 C16 H16 120.0
C15 C16 H16 120.0
Ru1 C16 H16 129.7
C16 C17 C18 120.5(3)
C16 C17 Ru1 72.01(18)
C18 C17 Ru1 71.56(16)
C16 C17 H17 119.7
C18 C17 H17 119.7
Ru1 C17 H17 129.1
C17 C18 C13 119.9(3)
C17 C18 Ru1 70.75(16)
C13 C18 Ru1 72.72(16)
C17 C18 H18 120.0
C13 C18 H18 120.0
Ru1 C18 H18 128.7
C25 C21 C22 108.3(3)
C25 C21 Ru1 71.13(18)
C22 C21 Ru1 70.60(18)
C25 C21 H21 125.8
C22 C21 H21 125.8
Ru1 C21 H21 124.1
C23 C22 C21 107.5(3)
C23 C22 Ru1 70.28(17)
C21 C22 Ru1 71.33(18)
C23 C22 H22 126.2
C21 C22 H22 126.2
Ru1 C22 H22 123.8
C22 C23 C24 108.4(3)
C22 C23 Ru1 71.48(18)
C24 C23 Ru1 71.07(17)
C22 C23 H23 125.8
C24 C23 H23 125.8
Ru1 C23 H23 123.3
C23 C24 C25 107.7(3)
C23 C24 Ru1 70.59(18)
C25 C24 Ru1 71.69(18)
C23 C24 H24 126.2
C25 C24 H24 126.2
Ru1 C24 H24 123.2
C21 C25 C24 108.1(3)
C21 C25 Ru1 71.07(18)
C24 C25 Ru1 70.18(18)
C21 C25 H25 126.0
C24 C25 H25 126.0
Ru1 C25 H25 124.4
F1 P1 F3 90.27(14)
F1 P1 F5 89.56(14)
F3 P1 F5 179.44(13)
F1 P1 F4 90.07(13)
F3 P1 F4 90.34(12)
F5 P1 F4 90.19(13)
F1 P1 F6 179.50(17)
F3 P1 F6 90.13(15)
F5 P1 F6 90.04(14)
F4 P1 F6 90.23(14)
F1 P1 F2 89.74(12)
F3 P1 F2 89.63(12)
F5 P1 F2 89.84(12)
F4 P1 F2 179.81(16)
F6 P1 F2 89.96(13)

loop_
_geom_bond_atom_site_label_1
_geom_bond_atom_site_label_2
_geom_bond_distance
Ru1 C23 2.173(3)
Ru1 C24 2.179(3)
Ru1 C22 2.188(3)
Ru1 C21 2.198(3)
Ru1 C25 2.199(3)
Ru1 C17 2.200(3)
Ru1 C18 2.211(3)
Ru1 C16 2.218(3)
Ru1 C14 2.234(3)
Ru1 C15 2.239(3)
Ru1 C13 2.250(3)
Fe1 C10 2.042(3)
Fe1 C6 2.049(3)
Fe1 C5 2.050(3)
Fe1 C9 2.050(3)
Fe1 C2 2.053(3)
Fe1 C7 2.053(3)
Fe1 C8 2.054(3)
Fe1 C4 2.055(3)
Fe1 C1 2.055(3)
Fe1 C3 2.060(3)
C1 C5 1.426(5)
C1 C2 1.427(5)
C1 H1 0.9500
C2 C3 1.425(5)
C2 H2 0.9500
C3 C4 1.432(4)
C3 H3 0.9500
C4 C5 1.430(5)
C4 H4 0.9500
C5 H5 0.9500
C6 C7 1.425(4)
C6 C10 1.436(4)
C6 H6 0.9500
C7 C8 1.433(4)
C7 H7 0.9500
C8 C9 1.426(4)
C8 H8 0.9500
C9 C10 1.443(4)
C9 H9 0.9500
C10 C11 1.432(4)
C11 C12 1.197(4)
C12 C13 1.433(4)
C13 C14 1.432(4)
C13 C18 1.435(4)
C14 C15 1.419(4)
C14 H14 0.9500
C15 C16 1.428(4)
C15 H15 0.9500
C16 C17 1.416(4)
C16 H16 0.9500
C17 C18 1.425(4)
C17 H17 0.9500
C18 H18 0.9500
C21 C25 1.424(5)
C21 C22 1.431(5)
C21 H21 0.9500
C22 C23 1.429(5)
C22 H22 0.9500
C23 C24 1.429(5)
C23 H23 0.9500
C24 C25 1.430(5)
C24 H24 0.9500
C25 H25 0.9500
P1 F1 1.599(3)
P1 F3 1.604(2)
P1 F5 1.606(2)
P1 F4 1.606(2)
P1 F6 1.608(2)
P1 F2 1.610(2)
